data_4113757
loop_
_publ_author_name
'Kaliappan Kamaraj'
'Eunsuk Kim'
'Benedikt Galliker'
'Lev N. Zakharov'
'Arnold L. Rheingold'
'Andreas D. Zuberb\"uhler'
'Kenneth D. Karlin'

_publ_section_title
;
 Copper(I) and Copper(II) Complexes Possessing Cross-Linked
 Imidazole-Phenol Ligands: Structures and Dioxygen Reactivity
;
_journal_name_full 'Journal of the American Chemical Society'
_journal_page_first 6028
_journal_page_last 6029
_journal_paper_doi 10.1021/ja034263f
_journal_volume 125
_journal_year 2003
_chemical_formula_sum 'C130 H124 B2 Cu2 F40 N10 O2'
_chemical_formula_weight 2836.00
_chemical_name_systematic
;
  ?
;
_space_group_IT_number 2
_symmetry_cell_setting triclinic
_symmetry_space_group_name_Hall '-P 1'
_symmetry_space_group_name_H-M 'P -1'
_atom_sites_solution_hydrogens geom
_atom_sites_solution_primary direct
_atom_sites_solution_secondary difmap
_audit_creation_method SHELXL-97
_cell_angle_alpha 75.2150(10)
_cell_angle_beta 87.1830(10)
_cell_angle_gamma 77.6100(10)
_cell_formula_units_Z 2
_cell_length_a 16.0283(10)
_cell_length_b 17.9861(11)
_cell_length_c 21.9398(13)
_cell_measurement_reflns_used 7717
_cell_measurement_temperature 150(2)
_cell_measurement_theta_max 28.27
_cell_measurement_theta_min 2.30
_cell_volume 5973.0(6)
_computing_cell_refinement 'Bruker SMART'
_computing_data_collection 'Bruker SMART'
_computing_data_reduction 'Bruker SAINT'
_computing_molecular_graphics 'Bruker SHELXTL'
_computing_publication_material 'Bruker SHELXTL'
_computing_structure_refinement 'SHELXL-97 (Sheldrick, 1997)'
_computing_structure_solution 'SHELXS-97 (Sheldrick, 1990)'
_diffrn_ambient_temperature 150(2)
_diffrn_measured_fraction_theta_full 0.869
_diffrn_measured_fraction_theta_max 0.869
_diffrn_measurement_device_type 'CCD area detector'
_diffrn_measurement_method 'phi and omega scans'
_diffrn_radiation_monochromator graphite
_diffrn_radiation_source 'fine-focus sealed tube'
_diffrn_radiation_type MoK\a
_diffrn_radiation_wavelength 0.71073
_diffrn_reflns_av_R_equivalents 0.0232
_diffrn_reflns_av_sigmaI/netI 0.0633
_diffrn_reflns_limit_h_max 16
_diffrn_reflns_limit_h_min -21
_diffrn_reflns_limit_k_max 22
_diffrn_reflns_limit_k_min -22
_diffrn_reflns_limit_l_max 28
_diffrn_reflns_limit_l_min -27
_diffrn_reflns_number 36638
_diffrn_reflns_theta_full 28.27
_diffrn_reflns_theta_max 28.27
_diffrn_reflns_theta_min 0.96
_exptl_absorpt_coefficient_mu 0.48
_exptl_absorpt_correction_T_max 1.00
_exptl_absorpt_correction_T_min 0.92
_exptl_absorpt_correction_type SADABS
_exptl_crystal_colour Red
_exptl_crystal_density_diffrn 1.539
_exptl_crystal_density_meas 0
_exptl_crystal_description Plates
_exptl_crystal_F_000 2836.00
_exptl_crystal_size_max 0.40
_exptl_crystal_size_mid 0.20
_exptl_crystal_size_min 0.05
_refine_diff_density_max 1.220
_refine_diff_density_min -0.501
_refine_diff_density_rms 0.112
_refine_ls_extinction_method none
_refine_ls_goodness_of_fit_ref 1.092
_refine_ls_hydrogen_treatment mixed
_refine_ls_matrix_type fullcycle
_refine_ls_number_parameters 1495
_refine_ls_number_reflns 25743
_refine_ls_number_restraints 0
_refine_ls_restrained_S_all 1.092
_refine_ls_R_factor_all 0.0937
_refine_ls_R_factor_gt 0.0709
_refine_ls_shift/su_max 0.001
_refine_ls_shift/su_mean 0.000
_refine_ls_structure_factor_coef Fsqd
_refine_ls_weighting_details 'calc w=1/[\s^2^(Fo^2^)+(0.0808P)^2^+5.9095P] where P=(Fo^2^+2Fc^2^)/3'
_refine_ls_weighting_scheme calc
_refine_ls_wR_factor_gt 0.1741
_refine_ls_wR_factor_ref 0.1835
_reflns_number_gt 18298
_reflns_number_total 25743
_reflns_threshold_expression >2sigma(I)
_cod_data_source_file ja034263fsi20030121_022246.cif
_cod_data_source_block kdk74
_cod_database_code 4113757

loop_
_symmetry_equiv_pos_as_xyz
'x, y, z'
'-x, -y, -z'

loop_
_atom_site_label
_atom_site_type_symbol
_atom_site_fract_x
_atom_site_fract_y
_atom_site_fract_z
_atom_site_U_iso_or_equiv
_atom_site_adp_type
_atom_site_occupancy
_atom_site_symmetry_multiplicity
_atom_site_calc_flag
_atom_site_refinement_flags
Cu1 Cu 0.72219(3) 0.22187(2) 0.22834(2) 0.02006(10) Uani 1 1 d .
Cu2 Cu 0.74868(3) -0.11478(3) 0.29443(2) 0.02171(10) Uani 1 1 d .
O1 O 0.68465(16) -0.08750(15) 0.36500(12) 0.0236(5) Uani 1 1 d .
O2 O 0.73140(16) 0.19785(15) 0.31832(11) 0.0224(5) Uani 1 1 d .
N1 N 0.8297(2) 0.26798(18) 0.20218(16) 0.0262(7) Uani 1 1 d .
N2 N 0.7031(2) 0.26030(18) 0.12991(16) 0.0257(7) Uani 1 1 d .
N3 N 0.6065(2) 0.31776(19) 0.22162(16) 0.0296(7) Uani 1 1 d .
N4 N 0.66469(19) 0.13224(17) 0.23389(14) 0.0209(6) Uani 1 1 d .
N5 N 0.59523(19) 0.03775(17) 0.27326(15) 0.0224(6) Uani 1 1 d .
N6 N 0.6604(2) -0.15642(18) 0.25525(16) 0.0282(7) Uani 1 1 d .
N7 N 0.8198(2) -0.15035(19) 0.21992(16) 0.0284(7) Uani 1 1 d .
N8 N 0.8406(2) -0.22120(19) 0.34568(17) 0.0298(7) Uani 1 1 d .
N9 N 0.81218(19) -0.02999(18) 0.29001(14) 0.0217(6) Uani 1 1 d .
N10 N 0.85719(19) 0.06461(17) 0.31646(15) 0.0222(6) Uani 1 1 d .
C1 C 0.8795(3) 0.2904(2) 0.2387(2) 0.0310(9) Uani 1 1 d .
H1A H 0.8680 0.2820 0.2825 0.037 Uiso 1 1 calc R
C2 C 0.9464(3) 0.3252(3) 0.2146(2) 0.0357(10) Uani 1 1 d .
H2A H 0.9804 0.3405 0.2415 0.043 Uiso 1 1 calc R
C3 C 0.9640(3) 0.3375(2) 0.1516(2) 0.0378(11) Uani 1 1 d .
H3A H 1.0100 0.3616 0.1343 0.045 Uiso 1 1 calc R
C4 C 0.9138(3) 0.3144(2) 0.1136(2) 0.0315(9) Uani 1 1 d .
H4A H 0.9249 0.3220 0.0697 0.038 Uiso 1 1 calc R
C5 C 0.8466(2) 0.2798(2) 0.14073(18) 0.0261(8) Uani 1 1 d .
C6 C 0.7898(2) 0.2524(2) 0.10257(18) 0.0282(8) Uani 1 1 d .
H6A H 0.7872 0.2844 0.0584 0.034 Uiso 1 1 calc R
H6B H 0.8133 0.1968 0.1026 0.034 Uiso 1 1 calc R
C7 C 0.6620(3) 0.3460(2) 0.11694(19) 0.0302(9) Uani 1 1 d .
H7A H 0.7050 0.3764 0.1215 0.036 Uiso 1 1 calc R
H7B H 0.6400 0.3649 0.0731 0.036 Uiso 1 1 calc R
C8 C 0.5904(3) 0.3594(2) 0.1614(2) 0.0305(9) Uani 1 1 d .
C9 C 0.5147(3) 0.4124(2) 0.1430(2) 0.0398(11) Uani 1 1 d .
H9A H 0.5047 0.4406 0.1002 0.048 Uiso 1 1 calc R
C10 C 0.4538(3) 0.4237(3) 0.1882(3) 0.0510(14) Uani 1 1 d .
H10A H 0.4012 0.4600 0.1767 0.061 Uiso 1 1 calc R
C11 C 0.4694(3) 0.3821(3) 0.2501(3) 0.0460(12) Uani 1 1 d .
H11A H 0.4283 0.3894 0.2818 0.055 Uiso 1 1 calc R
C12 C 0.5468(3) 0.3292(3) 0.2647(2) 0.0360(10) Uani 1 1 d .
H12A H 0.5578 0.3000 0.3072 0.043 Uiso 1 1 calc R
C13 C 0.6495(3) 0.2218(2) 0.09965(18) 0.0270(8) Uani 1 1 d .
H13A H 0.6547 0.2395 0.0533 0.032 Uiso 1 1 calc R
H13B H 0.5889 0.2389 0.1106 0.032 Uiso 1 1 calc R
C14 C 0.6742(3) 0.1319(2) 0.11977(17) 0.0250(8) Uani 1 1 d .
H14A H 0.6466 0.1100 0.0910 0.030 Uiso 1 1 calc R
H14B H 0.7369 0.1151 0.1160 0.030 Uiso 1 1 calc R
C15 C 0.6482(2) 0.0996(2) 0.18626(17) 0.0222(7) Uani 1 1 d .
C16 C 0.6063(2) 0.0415(2) 0.20995(17) 0.0224(7) Uani 1 1 d .
H16A H 0.5879 0.0093 0.1874 0.027 Uiso 1 1 calc R
C17 C 0.6313(2) 0.0936(2) 0.28547(18) 0.0222(7) Uani 1 1 d .
H17A H 0.6325 0.1038 0.3258 0.027 Uiso 1 1 calc R
C18 C 0.5509(2) -0.0120(2) 0.31902(17) 0.0218(7) Uani 1 1 d .
C19 C 0.4632(2) -0.0018(2) 0.31242(18) 0.0260(8) Uani 1 1 d .
H19A H 0.4344 0.0351 0.2768 0.031 Uiso 1 1 calc R
C20 C 0.4175(2) -0.0455(2) 0.35792(19) 0.0271(8) Uani 1 1 d .
C21 C 0.4627(3) -0.0930(2) 0.41158(18) 0.0283(8) Uani 1 1 d .
H21A H 0.4313 -0.1188 0.4453 0.034 Uiso 1 1 calc R
C22 C 0.5519(2) -0.1052(2) 0.41905(17) 0.0264(8) Uani 1 1 d .
C23 C 0.5992(2) -0.0687(2) 0.36764(18) 0.0248(8) Uani 1 1 d .
C24 C 0.3217(2) -0.0395(3) 0.3479(2) 0.0310(9) Uani 1 1 d .
C25 C 0.2803(3) -0.0842(3) 0.4058(2) 0.0437(12) Uani 1 1 d .
H25A H 0.3091 -0.1398 0.4160 0.065 Uiso 1 1 calc R
H25B H 0.2198 -0.0794 0.3970 0.065 Uiso 1 1 calc R
H25C H 0.2856 -0.0621 0.4416 0.065 Uiso 1 1 calc R
C26 C 0.3111(3) -0.0733(3) 0.2920(2) 0.0449(12) Uani 1 1 d .
H26A H 0.3402 -0.1287 0.3014 0.067 Uiso 1 1 calc R
H26B H 0.3361 -0.0439 0.2543 0.067 Uiso 1 1 calc R
H26C H 0.2502 -0.0688 0.2846 0.067 Uiso 1 1 calc R
C27 C 0.2751(3) 0.0475(3) 0.3325(2) 0.0403(11) Uani 1 1 d .
H27A H 0.2141 0.0513 0.3261 0.060 Uiso 1 1 calc R
H27B H 0.2991 0.0765 0.2940 0.060 Uiso 1 1 calc R
H27C H 0.2826 0.0701 0.3675 0.060 Uiso 1 1 calc R
C28 C 0.5971(3) -0.1574(3) 0.4798(2) 0.0392(11) Uani 1 1 d .
C29 C 0.5332(3) -0.1777(4) 0.5331(2) 0.0587(16) Uani 1 1 d .
H29A H 0.4941 -0.2058 0.5199 0.088 Uiso 1 1 calc R
H29B H 0.5004 -0.1291 0.5422 0.088 Uiso 1 1 calc R
H29C H 0.5643 -0.2110 0.5710 0.088 Uiso 1 1 calc R
C30 C 0.6470(3) -0.2344(3) 0.4673(3) 0.0500(13) Uani 1 1 d .
H30A H 0.6885 -0.2230 0.4337 0.075 Uiso 1 1 calc R
H30B H 0.6075 -0.2622 0.4544 0.075 Uiso 1 1 calc R
H30C H 0.6773 -0.2672 0.5059 0.075 Uiso 1 1 calc R
C31 C 0.6567(3) -0.1136(3) 0.5031(2) 0.0468(12) Uani 1 1 d .
H31A H 0.6986 -0.0999 0.4703 0.070 Uiso 1 1 calc R
H31B H 0.6865 -0.1474 0.5414 0.070 Uiso 1 1 calc R
H31C H 0.6229 -0.0654 0.5122 0.070 Uiso 1 1 calc R
C32 C 0.5898(3) -0.1806(2) 0.2826(2) 0.0315(9) Uani 1 1 d .
H32A H 0.5785 -0.1809 0.3255 0.038 Uiso 1 1 calc R
C33 C 0.5335(3) -0.2051(2) 0.2495(2) 0.0395(11) Uani 1 1 d .
H33A H 0.4838 -0.2207 0.2693 0.047 Uiso 1 1 calc R
C34 C 0.5505(3) -0.2063(3) 0.1882(2) 0.0432(12) Uani 1 1 d .
H34A H 0.5127 -0.2229 0.1648 0.052 Uiso 1 1 calc R
C35 C 0.6235(3) -0.1833(2) 0.1602(2) 0.0354(10) Uani 1 1 d .
H35A H 0.6364 -0.1840 0.1176 0.042 Uiso 1 1 calc R
C36 C 0.6766(3) -0.1593(2) 0.19493(19) 0.0280(8) Uani 1 1 d .
C37 C 0.7567(3) -0.1324(3) 0.16838(19) 0.0313(9) Uani 1 1 d .
H37A H 0.7807 -0.1598 0.1356 0.038 Uiso 1 1 calc R
H37B H 0.7433 -0.0752 0.1488 0.038 Uiso 1 1 calc R
C38 C 0.8502(3) -0.2372(2) 0.2404(2) 0.0355(10) Uani 1 1 d .
H38A H 0.8963 -0.2541 0.2121 0.043 Uiso 1 1 calc R
H38B H 0.8026 -0.2632 0.2373 0.043 Uiso 1 1 calc R
C39 C 0.8828(3) -0.2622(2) 0.3066(2) 0.0331(9) Uani 1 1 d .
C40 C 0.9492(3) -0.3274(3) 0.3271(3) 0.0463(12) Uani 1 1 d .
H40A H 0.9798 -0.3539 0.2979 0.056 Uiso 1 1 calc R
C41 C 0.9693(3) -0.3525(3) 0.3902(3) 0.0526(14) Uani 1 1 d .
H41A H 1.0129 -0.3977 0.4055 0.063 Uiso 1 1 calc R
C42 C 0.9255(3) -0.3110(3) 0.4314(3) 0.0482(13) Uani 1 1 d .
H42A H 0.9382 -0.3273 0.4753 0.058 Uiso 1 1 calc R
C43 C 0.8627(3) -0.2454(3) 0.4070(2) 0.0380(10) Uani 1 1 d .
H43A H 0.8338 -0.2160 0.4350 0.046 Uiso 1 1 calc R
C44 C 0.8976(3) -0.1166(2) 0.1980(2) 0.0311(9) Uani 1 1 d .
H44A H 0.9193 -0.1326 0.1592 0.037 Uiso 1 1 calc R
H44B H 0.9427 -0.1394 0.2307 0.037 Uiso 1 1 calc R
C45 C 0.8809(3) -0.0277(2) 0.18454(19) 0.0306(9) Uani 1 1 d .
H45A H 0.9310 -0.0093 0.1626 0.037 Uiso 1 1 calc R
H45B H 0.8311 -0.0050 0.1558 0.037 Uiso 1 1 calc R
C46 C 0.8642(2) 0.0020(2) 0.24228(19) 0.0266(8) Uani 1 1 d .
C47 C 0.8918(2) 0.0601(2) 0.25888(19) 0.0270(8) Uani 1 1 d .
H47A H 0.9284 0.0918 0.2351 0.032 Uiso 1 1 calc R
C48 C 0.8091(2) 0.0098(2) 0.33323(17) 0.0237(8) Uani 1 1 d .
H48A H 0.7773 0.0009 0.3711 0.028 Uiso 1 1 calc R
C49 C 0.8673(2) 0.1175(2) 0.35397(17) 0.0214(7) Uani 1 1 d .
C50 C 0.9432(2) 0.1017(2) 0.38757(18) 0.0256(8) Uani 1 1 d .
H50A H 0.9877 0.0589 0.3835 0.031 Uiso 1 1 calc R
C51 C 0.9542(2) 0.1479(2) 0.42674(18) 0.0253(8) Uani 1 1 d .
C52 C 0.8850(2) 0.2087(2) 0.43159(18) 0.0266(8) Uani 1 1 d .
H52A H 0.8907 0.2399 0.4596 0.032 Uiso 1 1 calc R
C53 C 0.8087(2) 0.2266(2) 0.39835(18) 0.0239(8) Uani 1 1 d .
C54 C 0.8002(2) 0.1815(2) 0.35507(17) 0.0228(7) Uani 1 1 d .
C55 C 1.0381(3) 0.1355(3) 0.4629(2) 0.0314(9) Uani 1 1 d .
C56 C 1.0190(3) 0.1298(3) 0.5328(2) 0.0386(10) Uani 1 1 d .
H56A H 0.9925 0.0846 0.5504 0.058 Uiso 1 1 calc R
H56B H 0.9800 0.1781 0.5374 0.058 Uiso 1 1 calc R
H56C H 1.0724 0.1230 0.5555 0.058 Uiso 1 1 calc R
C57 C 1.1003(3) 0.0606(3) 0.4580(2) 0.0451(12) Uani 1 1 d .
H57A H 1.0742 0.0152 0.4758 0.068 Uiso 1 1 calc R
H57B H 1.1527 0.0552 0.4813 0.068 Uiso 1 1 calc R
H57C H 1.1141 0.0630 0.4136 0.068 Uiso 1 1 calc R
C58 C 1.0798(3) 0.2058(3) 0.4352(2) 0.0510(13) Uani 1 1 d .
H58A H 1.1335 0.1988 0.4576 0.076 Uiso 1 1 calc R
H58B H 1.0412 0.2542 0.4398 0.076 Uiso 1 1 calc R
H58C H 1.0916 0.2093 0.3904 0.076 Uiso 1 1 calc R
C59 C 0.7350(3) 0.2930(2) 0.4073(2) 0.0330(9) Uani 1 1 d .
C60 C 0.7545(3) 0.3301(3) 0.4595(3) 0.0539(14) Uani 1 1 d .
H60A H 0.7059 0.3720 0.4638 0.081 Uiso 1 1 calc R
H60B H 0.8057 0.3521 0.4485 0.081 Uiso 1 1 calc R
H60C H 0.7641 0.2898 0.4995 0.081 Uiso 1 1 calc R
C61 C 0.6550(3) 0.2590(3) 0.4276(2) 0.0384(10) Uani 1 1 d .
H61A H 0.6402 0.2350 0.3953 0.058 Uiso 1 1 calc R
H61B H 0.6073 0.3013 0.4328 0.058 Uiso 1 1 calc R
H61C H 0.6663 0.2191 0.4677 0.058 Uiso 1 1 calc R
C62 C 0.7184(3) 0.3589(2) 0.3466(2) 0.0371(10) Uani 1 1 d .
H62A H 0.7056 0.3375 0.3122 0.056 Uiso 1 1 calc R
H62B H 0.7692 0.3817 0.3361 0.056 Uiso 1 1 calc R
H62C H 0.6698 0.3998 0.3528 0.056 Uiso 1 1 calc R
B1 B 1.2843(3) 0.2287(2) 0.0940(2) 0.0203(8) Uani 1 1 d .
C63 C 1.3707(2) 0.1775(2) 0.06882(18) 0.0232(8) Uani 1 1 d .
C64 C 1.3996(3) 0.0996(2) 0.10271(19) 0.0289(9) Uani 1 1 d .
C65 C 1.4689(3) 0.0490(2) 0.0865(2) 0.0307(9) Uani 1 1 d .
C66 C 1.5152(3) 0.0752(3) 0.0343(2) 0.0330(9) Uani 1 1 d .
C67 C 1.4903(3) 0.1504(3) -0.0015(2) 0.0310(9) Uani 1 1 d .
C68 C 1.4183(2) 0.1989(2) 0.01524(19) 0.0274(8) Uani 1 1 d .
C69 C 1.2619(2) 0.3232(2) 0.05648(17) 0.0229(8) Uani 1 1 d .
C70 C 1.3239(2) 0.3676(2) 0.05405(18) 0.0254(8) Uani 1 1 d .
C71 C 1.3111(3) 0.4474(2) 0.02947(19) 0.0288(8) Uani 1 1 d .
C72 C 1.2315(3) 0.4879(2) 0.0062(2) 0.0311(9) Uani 1 1 d .
C73 C 1.1673(3) 0.4480(2) 0.00784(19) 0.0308(9) Uani 1 1 d .
C74 C 1.1839(2) 0.3676(2) 0.03249(18) 0.0261(8) Uani 1 1 d .
C75 C 1.2953(2) 0.2334(2) 0.16761(18) 0.0246(8) Uani 1 1 d .
C76 C 1.3697(2) 0.2148(2) 0.20320(19) 0.0256(8) Uani 1 1 d .
C77 C 1.3730(3) 0.2236(2) 0.26344(19) 0.0296(9) Uani 1 1 d .
C78 C 1.3005(3) 0.2555(2) 0.2910(2) 0.0340(9) Uani 1 1 d .
C79 C 1.2245(3) 0.2773(3) 0.2577(2) 0.0334(9) Uani 1 1 d .
C80 C 1.2246(2) 0.2653(2) 0.19838(19) 0.0275(8) Uani 1 1 d .
C81 C 1.2094(2) 0.1817(2) 0.08535(18) 0.0241(8) Uani 1 1 d .
C82 C 1.1700(3) 0.1338(2) 0.13200(19) 0.0285(8) Uani 1 1 d .
C83 C 1.1114(3) 0.0925(2) 0.1202(2) 0.0348(10) Uani 1 1 d .
C84 C 1.0908(3) 0.0964(3) 0.0598(2) 0.0377(10) Uani 1 1 d .
C85 C 1.1285(3) 0.1436(2) 0.0107(2) 0.0308(9) Uani 1 1 d .
C86 C 1.1869(2) 0.1821(2) 0.02466(19) 0.0268(8) Uani 1 1 d .
F1 F 1.35897(15) 0.07120(13) 0.15622(11) 0.0326(5) Uani 1 1 d .
F2 F 1.49260(17) -0.02528(14) 0.12137(13) 0.0432(7) Uani 1 1 d .
F3 F 1.58501(16) 0.02712(16) 0.01879(14) 0.0473(7) Uani 1 1 d .
F4 F 1.53589(16) 0.17734(17) -0.05258(12) 0.0450(7) Uani 1 1 d .
F5 F 1.39639(15) 0.27131(14) -0.02480(11) 0.0357(6) Uani 1 1 d .
F6 F 1.40279(14) 0.33129(13) 0.07772(11) 0.0323(5) Uani 1 1 d .
F7 F 1.37427(16) 0.48651(14) 0.02812(13) 0.0397(6) Uani 1 1 d .
F8 F 1.21673(17) 0.56671(14) -0.01663(13) 0.0442(7) Uani 1 1 d .
F9 F 1.08920(16) 0.48787(14) -0.01322(13) 0.0433(7) Uani 1 1 d .
F10 F 1.11501(14) 0.33420(13) 0.03334(12) 0.0326(5) Uani 1 1 d .
F11 F 1.44583(14) 0.18508(14) 0.17993(11) 0.0326(5) Uani 1 1 d .
F12 F 1.44697(16) 0.20104(15) 0.29581(12) 0.0418(6) Uani 1 1 d .
F13 F 1.30232(19) 0.26550(18) 0.34952(12) 0.0514(7) Uani 1 1 d .
F14 F 1.15178(17) 0.30764(18) 0.28419(13) 0.0491(7) Uani 1 1 d .
F15 F 1.14746(14) 0.28737(14) 0.16863(11) 0.0333(5) Uani 1 1 d .
F16 F 1.18648(17) 0.12432(15) 0.19357(11) 0.0388(6) Uani 1 1 d .
F17 F 1.07590(19) 0.04674(18) 0.16860(14) 0.0548(8) Uani 1 1 d .
F18 F 1.03675(18) 0.05443(18) 0.04722(16) 0.0560(8) Uani 1 1 d .
F19 F 1.10803(16) 0.14851(16) -0.04896(13) 0.0419(6) Uani 1 1 d .
F20 F 1.22335(15) 0.22500(14) -0.02557(11) 0.0340(5) Uani 1 1 d .
B2 B 0.2265(3) 0.7077(3) 0.1600(2) 0.0230(8) Uani 1 1 d .
C87 C 0.3286(2) 0.6665(2) 0.15252(19) 0.0253(8) Uani 1 1 d .
C88 C 0.3565(2) 0.6505(2) 0.09568(19) 0.0261(8) Uani 1 1 d .
C89 C 0.4406(3) 0.6220(2) 0.08119(19) 0.0288(8) Uani 1 1 d .
C90 C 0.5020(3) 0.6067(2) 0.1269(2) 0.0336(10) Uani 1 1 d .
C91 C 0.4793(3) 0.6215(2) 0.1839(2) 0.0331(9) Uani 1 1 d .
C92 C 0.3947(3) 0.6520(3) 0.1958(2) 0.0318(9) Uani 1 1 d .
C93 C 0.2186(2) 0.7926(2) 0.10687(18) 0.0251(8) Uani 1 1 d .
C94 C 0.1763(2) 0.8169(2) 0.04964(19) 0.0272(8) Uani 1 1 d .
C95 C 0.1791(3) 0.8872(2) 0.00662(19) 0.0315(9) Uani 1 1 d .
C96 C 0.2252(3) 0.9374(2) 0.0191(2) 0.0352(10) Uani 1 1 d .
C97 C 0.2675(3) 0.9171(2) 0.0756(2) 0.0357(10) Uani 1 1 d .
C98 C 0.2638(3) 0.8467(2) 0.1169(2) 0.0306(9) Uani 1 1 d .
C99 C 0.1988(3) 0.7180(3) 0.23093(19) 0.0298(9) Uani 1 1 d .
C100 C 0.1535(3) 0.7859(3) 0.2460(2) 0.0351(10) Uani 1 1 d .
C101 C 0.1286(3) 0.7907(3) 0.3064(3) 0.0483(13) Uani 1 1 d .
C102 C 0.1486(3) 0.7247(4) 0.3549(2) 0.0525(14) Uani 1 1 d .
C103 C 0.1910(3) 0.6553(3) 0.3436(2) 0.0494(13) Uani 1 1 d .
C104 C 0.2140(3) 0.6538(3) 0.2825(2) 0.0378(10) Uani 1 1 d .
C105 C 0.1620(3) 0.6528(2) 0.14718(18) 0.0262(8) Uani 1 1 d .
C106 C 0.0741(2) 0.6837(2) 0.14087(19) 0.0265(8) Uani 1 1 d .
C107 C 0.0140(3) 0.6419(3) 0.1344(2) 0.0333(9) Uani 1 1 d .
C108 C 0.0393(3) 0.5628(3) 0.1372(2) 0.0368(10) Uani 1 1 d .
C109 C 0.1235(3) 0.5289(2) 0.1457(2) 0.0359(10) Uani 1 1 d .
C110 C 0.1824(3) 0.5734(2) 0.14936(19) 0.0286(8) Uani 1 1 d .
F21 F 0.29863(14) 0.66248(14) 0.04913(10) 0.0303(5) Uani 1 1 d .
F22 F 0.46167(15) 0.60918(15) 0.02457(12) 0.0375(6) Uani 1 1 d .
F23 F 0.58368(15) 0.57636(16) 0.11493(14) 0.0441(7) Uani 1 1 d .
F24 F 0.53846(17) 0.60645(17) 0.22905(13) 0.0491(7) Uani 1 1 d .
F25 F 0.37993(16) 0.66927(17) 0.25224(12) 0.0427(6) Uani 1 1 d .
F26 F 0.13145(15) 0.77100(14) 0.03107(11) 0.0314(5) Uani 1 1 d .
F27 F 0.13650(16) 0.90672(15) -0.04873(12) 0.0400(6) Uani 1 1 d .
F28 F 0.22910(18) 1.00476(14) -0.02405(13) 0.0475(7) Uani 1 1 d .
F29 F 0.31136(19) 0.96643(16) 0.09001(14) 0.0495(7) Uani 1 1 d .
F30 F 0.30912(16) 0.82875(15) 0.17158(12) 0.0405(6) Uani 1 1 d .
F31 F 0.12910(18) 0.85367(15) 0.20060(13) 0.0454(7) Uani 1 1 d .
F32 F 0.0841(2) 0.8587(2) 0.31664(16) 0.0665(9) Uani 1 1 d .
F33 F 0.1239(2) 0.7276(3) 0.41433(14) 0.0777(11) Uani 1 1 d .
F34 F 0.2083(2) 0.5900(2) 0.39120(14) 0.0734(10) Uani 1 1 d .
F35 F 0.25468(18) 0.58298(16) 0.27404(12) 0.0462(7) Uani 1 1 d .
F36 F 0.04426(14) 0.76000(13) 0.14095(12) 0.0328(5) Uani 1 1 d .
F37 F -0.06886(15) 0.67766(16) 0.12547(14) 0.0464(7) Uani 1 1 d .
F38 F -0.01908(19) 0.52068(17) 0.13326(16) 0.0560(8) Uani 1 1 d .
F39 F 0.14936(19) 0.45062(14) 0.15093(14) 0.0500(7) Uani 1 1 d .
F40 F 0.26438(16) 0.53297(14) 0.15689(14) 0.0434(6) Uani 1 1 d .

loop_
_atom_site_aniso_label
_atom_site_aniso_U_11
_atom_site_aniso_U_22
_atom_site_aniso_U_33
_atom_site_aniso_U_23
_atom_site_aniso_U_13
_atom_site_aniso_U_12
Cu1 0.0179(2) 0.0194(2) 0.0214(2) -0.00083(17) -0.00362(17) -0.00494(17)
Cu2 0.0204(2) 0.0207(2) 0.0249(2) -0.00579(18) -0.00109(18) -0.00592(18)
O1 0.0179(13) 0.0286(13) 0.0240(13) -0.0045(11) -0.0012(10) -0.0063(11)
O2 0.0208(13) 0.0286(13) 0.0174(12) -0.0038(10) -0.0026(10) -0.0065(11)
N1 0.0207(16) 0.0224(15) 0.0337(18) -0.0027(13) -0.0068(13) -0.0039(13)
N2 0.0236(16) 0.0192(15) 0.0328(18) -0.0029(13) -0.0048(14) -0.0042(13)
N3 0.0254(17) 0.0255(16) 0.0366(19) -0.0067(14) -0.0050(15) -0.0029(14)
N4 0.0183(15) 0.0207(14) 0.0206(15) -0.0010(12) -0.0035(12) -0.0013(12)
N5 0.0193(15) 0.0175(14) 0.0294(17) -0.0018(12) -0.0049(13) -0.0058(12)
N6 0.0265(17) 0.0196(15) 0.039(2) -0.0050(14) -0.0033(15) -0.0076(13)
N7 0.0296(18) 0.0239(16) 0.0337(18) -0.0065(14) -0.0048(14) -0.0094(14)
N8 0.0264(17) 0.0263(17) 0.0371(19) -0.0065(15) -0.0029(15) -0.0078(14)
N9 0.0173(15) 0.0251(15) 0.0217(15) -0.0060(12) 0.0013(12) -0.0026(12)
N10 0.0182(15) 0.0197(14) 0.0274(16) -0.0029(12) -0.0053(12) -0.0033(12)
C1 0.024(2) 0.035(2) 0.032(2) -0.0044(18) -0.0035(17) -0.0068(17)
C2 0.026(2) 0.039(2) 0.043(3) -0.003(2) -0.0043(18) -0.0163(19)
C3 0.0172(19) 0.032(2) 0.059(3) 0.001(2) -0.0030(19) -0.0086(17)
C4 0.025(2) 0.030(2) 0.034(2) 0.0002(17) 0.0038(17) -0.0054(17)
C5 0.0211(19) 0.0227(18) 0.029(2) -0.0001(15) 0.0013(15) -0.0020(15)
C6 0.027(2) 0.032(2) 0.026(2) -0.0019(16) 0.0006(16) -0.0116(17)
C7 0.032(2) 0.0230(18) 0.031(2) 0.0040(16) -0.0103(17) -0.0074(17)
C8 0.028(2) 0.0165(17) 0.047(3) -0.0026(17) -0.0146(18) -0.0090(15)
C9 0.030(2) 0.027(2) 0.058(3) -0.002(2) -0.015(2) -0.0053(18)
C10 0.027(2) 0.033(2) 0.085(4) -0.007(3) -0.016(3) 0.0052(19)
C11 0.024(2) 0.040(3) 0.072(4) -0.018(2) 0.003(2) -0.0010(19)
C12 0.030(2) 0.036(2) 0.043(3) -0.012(2) -0.0044(19) -0.0054(18)
C13 0.027(2) 0.030(2) 0.0208(18) 0.0026(15) -0.0078(15) -0.0095(16)
C14 0.032(2) 0.0252(18) 0.0193(18) -0.0013(15) 0.0002(15) -0.0136(16)
C15 0.0162(17) 0.0239(18) 0.0238(18) -0.0031(15) -0.0056(14) -0.0006(14)
C16 0.0211(18) 0.0227(17) 0.0223(18) -0.0036(14) -0.0039(14) -0.0038(14)
C17 0.0162(17) 0.0233(17) 0.0249(19) -0.0038(15) -0.0070(14) -0.0003(14)
C18 0.0218(18) 0.0213(17) 0.0225(18) -0.0040(14) 0.0045(14) -0.0083(14)
C19 0.0243(19) 0.0244(18) 0.027(2) -0.0009(15) -0.0034(15) -0.0054(15)
C20 0.0208(19) 0.031(2) 0.029(2) -0.0043(16) 0.0002(15) -0.0068(16)
C21 0.026(2) 0.033(2) 0.0239(19) 0.0000(16) 0.0040(16) -0.0120(17)
C22 0.0233(19) 0.035(2) 0.0195(18) -0.0022(16) -0.0006(15) -0.0081(16)
C23 0.0246(19) 0.0271(19) 0.0236(19) -0.0068(15) -0.0036(15) -0.0060(15)
C24 0.0187(19) 0.039(2) 0.034(2) -0.0027(18) -0.0016(16) -0.0101(17)
C25 0.023(2) 0.053(3) 0.045(3) 0.009(2) -0.0004(19) -0.012(2)
C26 0.027(2) 0.059(3) 0.051(3) -0.011(2) -0.007(2) -0.016(2)
C27 0.025(2) 0.040(2) 0.047(3) 0.003(2) -0.0021(19) -0.0036(19)
C28 0.029(2) 0.049(3) 0.032(2) 0.009(2) -0.0053(18) -0.014(2)
C29 0.037(3) 0.094(4) 0.027(2) 0.022(3) -0.002(2) -0.021(3)
C30 0.038(3) 0.042(3) 0.057(3) 0.014(2) -0.009(2) -0.008(2)
C31 0.042(3) 0.068(3) 0.031(2) -0.001(2) -0.009(2) -0.024(3)
C32 0.029(2) 0.027(2) 0.040(2) -0.0080(18) -0.0046(18) -0.0078(17)
C33 0.034(2) 0.030(2) 0.054(3) -0.007(2) -0.007(2) -0.0117(19)
C34 0.048(3) 0.031(2) 0.055(3) -0.009(2) -0.021(2) -0.015(2)
C35 0.043(3) 0.028(2) 0.035(2) -0.0049(18) -0.009(2) -0.0111(19)
C36 0.033(2) 0.0235(18) 0.028(2) -0.0054(16) -0.0088(17) -0.0050(16)
C37 0.031(2) 0.035(2) 0.030(2) -0.0082(17) -0.0019(17) -0.0113(18)
C38 0.036(2) 0.028(2) 0.044(3) -0.0148(19) -0.004(2) -0.0023(18)
C39 0.029(2) 0.028(2) 0.046(3) -0.0131(19) -0.0055(19) -0.0076(17)
C40 0.037(3) 0.033(2) 0.069(4) -0.020(2) -0.007(2) 0.003(2)
C41 0.045(3) 0.033(2) 0.074(4) -0.010(2) -0.027(3) 0.005(2)
C42 0.051(3) 0.037(2) 0.054(3) -0.003(2) -0.026(3) -0.010(2)
C43 0.037(2) 0.033(2) 0.046(3) -0.008(2) -0.010(2) -0.0113(19)
C44 0.028(2) 0.032(2) 0.034(2) -0.0139(18) 0.0028(17) -0.0040(17)
C45 0.029(2) 0.037(2) 0.027(2) -0.0085(17) 0.0061(16) -0.0097(18)
C46 0.0203(18) 0.0270(19) 0.032(2) -0.0088(16) -0.0002(16) -0.0021(15)
C47 0.0220(19) 0.0289(19) 0.032(2) -0.0085(16) 0.0013(16) -0.0084(16)
C48 0.0177(17) 0.0269(18) 0.0225(18) 0.0000(15) -0.0021(14) -0.0027(15)
C49 0.0251(19) 0.0214(17) 0.0190(17) -0.0041(14) 0.0004(14) -0.0088(15)
C50 0.0201(18) 0.0266(19) 0.029(2) -0.0060(16) -0.0027(15) -0.0038(15)
C51 0.0208(18) 0.031(2) 0.0246(19) -0.0047(16) -0.0041(15) -0.0078(16)
C52 0.0243(19) 0.031(2) 0.029(2) -0.0144(16) 0.0000(16) -0.0062(16)
C53 0.0213(18) 0.0248(18) 0.0254(19) -0.0049(15) -0.0008(15) -0.0056(15)
C54 0.0193(18) 0.0269(18) 0.0224(18) -0.0036(15) -0.0002(14) -0.0079(15)
C55 0.023(2) 0.040(2) 0.033(2) -0.0117(18) -0.0082(17) -0.0067(17)
C56 0.037(2) 0.042(2) 0.036(2) -0.009(2) -0.014(2) -0.005(2)
C57 0.024(2) 0.062(3) 0.053(3) -0.027(3) -0.013(2) 0.001(2)
C58 0.039(3) 0.066(3) 0.050(3) -0.003(3) -0.010(2) -0.027(3)
C59 0.028(2) 0.033(2) 0.037(2) -0.0137(18) -0.0056(18) 0.0025(17)
C60 0.043(3) 0.061(3) 0.061(3) -0.041(3) -0.012(2) 0.016(2)
C61 0.029(2) 0.042(2) 0.037(2) -0.005(2) 0.0045(18) -0.0007(19)
C62 0.029(2) 0.029(2) 0.052(3) -0.010(2) -0.001(2) -0.0021(18)
B1 0.0190(19) 0.0169(18) 0.024(2) -0.0044(16) 0.0004(16) -0.0032(15)
C63 0.0173(17) 0.0262(18) 0.0269(19) -0.0086(15) -0.0022(15) -0.0039(15)
C64 0.029(2) 0.0260(19) 0.032(2) -0.0071(17) -0.0082(17) -0.0046(16)
C65 0.029(2) 0.0218(18) 0.043(2) -0.0129(17) -0.0128(18) 0.0001(16)
C66 0.0201(19) 0.036(2) 0.050(3) -0.026(2) -0.0037(18) -0.0023(17)
C67 0.0204(19) 0.046(2) 0.032(2) -0.0195(19) 0.0033(16) -0.0094(18)
C68 0.0198(19) 0.032(2) 0.031(2) -0.0072(17) -0.0038(16) -0.0059(16)
C69 0.0234(19) 0.0205(17) 0.0220(18) 0.0007(14) -0.0023(15) -0.0049(15)
C70 0.0229(19) 0.0265(19) 0.0244(19) -0.0022(15) -0.0022(15) -0.0047(15)
C71 0.026(2) 0.028(2) 0.032(2) -0.0042(17) 0.0023(16) -0.0115(16)
C72 0.034(2) 0.0214(18) 0.033(2) 0.0021(16) -0.0035(18) -0.0047(17)
C73 0.023(2) 0.032(2) 0.031(2) -0.0027(17) -0.0049(16) 0.0020(17)
C74 0.0183(18) 0.034(2) 0.0255(19) -0.0049(16) -0.0016(15) -0.0069(16)
C75 0.028(2) 0.0175(16) 0.0264(19) 0.0012(14) -0.0027(15) -0.0066(15)
C76 0.0238(19) 0.0195(17) 0.033(2) -0.0031(15) -0.0028(16) -0.0063(15)
C77 0.031(2) 0.0236(18) 0.031(2) 0.0014(16) -0.0112(17) -0.0062(16)
C78 0.044(3) 0.030(2) 0.026(2) -0.0037(17) -0.0042(18) -0.0085(19)
C79 0.028(2) 0.036(2) 0.032(2) -0.0069(18) 0.0048(17) 0.0008(18)
C80 0.0224(19) 0.0265(19) 0.030(2) -0.0011(16) -0.0023(16) -0.0028(15)
C81 0.0207(18) 0.0217(17) 0.031(2) -0.0100(15) -0.0033(15) -0.0017(14)
C82 0.0234(19) 0.0276(19) 0.033(2) -0.0049(17) 0.0024(16) -0.0062(16)
C83 0.029(2) 0.031(2) 0.048(3) -0.0103(19) 0.0068(19) -0.0133(18)
C84 0.024(2) 0.038(2) 0.058(3) -0.021(2) -0.004(2) -0.0105(18)
C85 0.0218(19) 0.034(2) 0.039(2) -0.0175(18) -0.0057(17) 0.0016(17)
C86 0.0196(18) 0.0275(19) 0.033(2) -0.0099(16) 0.0017(16) -0.0015(15)
F1 0.0351(13) 0.0240(11) 0.0346(13) -0.0012(10) -0.0013(10) -0.0047(10)
F2 0.0401(15) 0.0252(12) 0.0626(18) -0.0121(12) -0.0150(13) 0.0021(11)
F3 0.0255(13) 0.0525(16) 0.0694(19) -0.0349(15) 0.0016(13) 0.0029(12)
F4 0.0319(14) 0.0636(18) 0.0414(15) -0.0183(13) 0.0128(11) -0.0107(13)
F5 0.0320(13) 0.0383(13) 0.0316(13) -0.0001(10) 0.0029(10) -0.0071(11)
F6 0.0215(11) 0.0287(12) 0.0437(14) -0.0024(10) -0.0092(10) -0.0047(9)
F7 0.0326(13) 0.0274(12) 0.0561(17) 0.0023(11) -0.0069(12) -0.0137(11)
F8 0.0443(16) 0.0242(12) 0.0543(17) 0.0076(11) -0.0076(13) -0.0053(11)
F9 0.0274(13) 0.0319(13) 0.0596(18) 0.0020(12) -0.0147(12) 0.0043(11)
F10 0.0171(11) 0.0307(12) 0.0478(15) -0.0041(11) -0.0068(10) -0.0056(9)
F11 0.0199(11) 0.0385(13) 0.0401(14) -0.0139(11) -0.0046(10) -0.0012(10)
F12 0.0361(14) 0.0463(15) 0.0406(15) -0.0086(12) -0.0188(12) -0.0018(12)
F13 0.0559(18) 0.0666(19) 0.0296(14) -0.0161(13) -0.0083(13) -0.0015(15)
F14 0.0384(15) 0.0696(19) 0.0380(15) -0.0221(14) 0.0050(12) 0.0005(14)
F15 0.0196(11) 0.0411(13) 0.0366(13) -0.0089(11) -0.0031(10) -0.0011(10)
F16 0.0430(15) 0.0433(14) 0.0313(13) -0.0022(11) 0.0018(11) -0.0204(12)
F17 0.0487(17) 0.0607(19) 0.0608(19) -0.0057(15) 0.0099(14) -0.0375(15)
F18 0.0352(15) 0.0628(19) 0.084(2) -0.0294(17) -0.0051(15) -0.0260(14)
F19 0.0317(14) 0.0519(16) 0.0468(16) -0.0220(13) -0.0111(12) -0.0050(12)
F20 0.0322(13) 0.0412(13) 0.0288(12) -0.0078(10) -0.0021(10) -0.0086(11)
B2 0.022(2) 0.027(2) 0.021(2) -0.0083(17) 0.0018(16) -0.0048(17)
C87 0.0192(18) 0.0246(18) 0.031(2) -0.0031(16) -0.0027(15) -0.0051(15)
C88 0.0210(18) 0.0240(18) 0.031(2) -0.0036(16) -0.0034(16) -0.0040(15)
C89 0.032(2) 0.0235(18) 0.032(2) -0.0047(16) 0.0015(17) -0.0101(16)
C90 0.021(2) 0.0252(19) 0.052(3) -0.0037(18) -0.0017(18) -0.0067(16)
C91 0.023(2) 0.035(2) 0.040(2) -0.0046(18) -0.0121(18) -0.0057(17)
C92 0.029(2) 0.037(2) 0.031(2) -0.0070(18) -0.0001(17) -0.0136(18)
C93 0.0209(18) 0.0228(18) 0.030(2) -0.0086(15) 0.0048(15) -0.0006(15)
C94 0.0199(18) 0.030(2) 0.032(2) -0.0131(17) 0.0059(16) 0.0001(16)
C95 0.024(2) 0.034(2) 0.029(2) -0.0044(17) 0.0052(16) 0.0051(17)
C96 0.035(2) 0.0213(19) 0.044(3) -0.0048(18) 0.011(2) -0.0016(17)
C97 0.029(2) 0.029(2) 0.054(3) -0.018(2) 0.012(2) -0.0113(18)
C98 0.026(2) 0.035(2) 0.034(2) -0.0156(18) 0.0037(17) -0.0060(17)
C99 0.023(2) 0.042(2) 0.028(2) -0.0157(18) 0.0031(16) -0.0088(17)
C100 0.027(2) 0.050(3) 0.035(2) -0.017(2) 0.0016(18) -0.0142(19)
C101 0.033(3) 0.071(4) 0.052(3) -0.036(3) 0.004(2) -0.011(2)
C102 0.036(3) 0.091(4) 0.035(3) -0.027(3) 0.001(2) -0.010(3)
C103 0.036(3) 0.077(4) 0.031(2) -0.006(2) -0.001(2) -0.011(3)
C104 0.032(2) 0.053(3) 0.028(2) -0.007(2) -0.0016(18) -0.012(2)
C105 0.028(2) 0.0258(19) 0.0243(19) -0.0048(15) 0.0018(16) -0.0073(16)
C106 0.0244(19) 0.0263(19) 0.031(2) -0.0131(16) 0.0012(16) -0.0040(16)
C107 0.024(2) 0.041(2) 0.039(2) -0.0167(19) 0.0030(17) -0.0087(18)
C108 0.038(2) 0.037(2) 0.046(3) -0.022(2) 0.009(2) -0.019(2)
C109 0.042(3) 0.023(2) 0.045(3) -0.0120(18) 0.008(2) -0.0120(18)
C110 0.024(2) 0.0277(19) 0.030(2) -0.0041(16) 0.0022(16) -0.0006(16)
F21 0.0230(11) 0.0393(13) 0.0271(12) -0.0080(10) -0.0034(9) -0.0032(10)
F22 0.0292(13) 0.0457(14) 0.0395(14) -0.0163(12) 0.0096(11) -0.0074(11)
F23 0.0174(12) 0.0486(15) 0.0644(18) -0.0152(14) 0.0006(12) -0.0013(11)
F24 0.0289(14) 0.0639(18) 0.0516(17) -0.0118(14) -0.0161(12) -0.0033(13)
F25 0.0307(14) 0.0633(17) 0.0353(14) -0.0151(13) -0.0067(11) -0.0074(13)
F26 0.0293(12) 0.0357(12) 0.0307(12) -0.0088(10) -0.0038(10) -0.0089(10)
F27 0.0321(13) 0.0412(14) 0.0350(14) 0.0028(11) 0.0004(11) 0.0025(11)
F28 0.0509(17) 0.0272(13) 0.0546(17) 0.0017(12) 0.0136(13) -0.0045(12)
F29 0.0542(18) 0.0390(15) 0.0661(19) -0.0214(14) 0.0121(15) -0.0257(13)
F30 0.0390(15) 0.0470(15) 0.0431(15) -0.0168(12) -0.0040(12) -0.0176(12)
F31 0.0494(17) 0.0378(14) 0.0510(17) -0.0201(13) 0.0085(13) -0.0046(13)
F32 0.060(2) 0.085(2) 0.067(2) -0.0527(19) 0.0107(17) -0.0050(18)
F33 0.059(2) 0.143(3) 0.0343(17) -0.040(2) 0.0061(15) -0.008(2)
F34 0.065(2) 0.103(3) 0.0318(16) 0.0075(17) 0.0012(15) -0.002(2)
F35 0.0469(16) 0.0454(15) 0.0370(15) 0.0003(12) 0.0026(12) -0.0027(13)
F36 0.0201(11) 0.0282(12) 0.0505(15) -0.0140(11) 0.0013(10) -0.0009(9)
F37 0.0210(12) 0.0524(16) 0.072(2) -0.0266(15) -0.0008(12) -0.0077(12)
F38 0.0483(17) 0.0499(17) 0.086(2) -0.0327(16) 0.0079(16) -0.0279(14)
F39 0.0586(18) 0.0252(13) 0.068(2) -0.0164(13) 0.0121(15) -0.0103(12)
F40 0.0290(13) 0.0283(12) 0.0668(19) -0.0094(12) 0.0008(12) 0.0041(10)

loop_
_atom_type_symbol
_atom_type_description
_atom_type_scat_dispersion_real
_atom_type_scat_dispersion_imag
_atom_type_scat_source
C C 0.0033 0.0016 'International Tables Vol C Tables 4.2.6.8 and 6.1.1.4'
H H 0.0000 0.0000 'International Tables Vol C Tables 4.2.6.8 and 6.1.1.4'
B B 0.0013 0.0007 'International Tables Vol C Tables 4.2.6.8 and 6.1.1.4'
N N 0.0061 0.0033 'International Tables Vol C Tables 4.2.6.8 and 6.1.1.4'
O O 0.0106 0.0060 'International Tables Vol C Tables 4.2.6.8 and 6.1.1.4'
F F 0.0171 0.0103 'International Tables Vol C Tables 4.2.6.8 and 6.1.1.4'
Cu Cu 0.3201 1.2651 'International Tables Vol C Tables 4.2.6.8 and 6.1.1.4'

loop_
_geom_angle_atom_site_label_1
_geom_angle_atom_site_label_2
_geom_angle_atom_site_label_3
_geom_angle
O2 Cu1 N4 91.18(11)
O2 Cu1 N1 100.59(12)
N4 Cu1 N1 146.99(13)
O2 Cu1 N2 173.62(12)
N4 Cu1 N2 91.65(12)
N1 Cu1 N2 79.99(13)
O2 Cu1 N3 95.10(12)
N4 Cu1 N3 98.78(12)
N1 Cu1 N3 110.59(12)
N2 Cu1 N3 78.81(13)
O1 Cu2 N9 90.03(12)
O1 Cu2 N6 100.19(13)
N9 Cu2 N6 148.56(13)
O1 Cu2 N7 177.20(12)
N9 Cu2 N7 91.80(12)
N6 Cu2 N7 79.29(13)
O1 Cu2 N8 99.32(12)
N9 Cu2 N8 102.12(12)
N6 Cu2 N8 105.38(12)
N7 Cu2 N8 78.22(13)
C23 O1 Cu2 124.9(2)
C54 O2 Cu1 130.1(2)
C5 N1 C1 118.5(3)
C5 N1 Cu1 113.7(2)
C1 N1 Cu1 127.7(3)
C6 N2 C13 110.5(3)
C6 N2 C7 108.7(3)
C13 N2 C7 107.6(3)
C6 N2 Cu1 105.3(2)
C13 N2 Cu1 118.6(2)
C7 N2 Cu1 105.7(2)
C12 N3 C8 118.3(4)
C12 N3 Cu1 129.4(3)
C8 N3 Cu1 111.1(3)
C17 N4 C15 105.8(3)
C17 N4 Cu1 125.5(3)
C15 N4 Cu1 128.7(2)
C17 N5 C16 107.0(3)
C17 N5 C18 124.3(3)
C16 N5 C18 128.6(3)
C36 N6 C32 117.9(3)
C36 N6 Cu2 114.1(3)
C32 N6 Cu2 128.0(3)
C37 N7 C38 108.4(3)
C37 N7 C44 111.7(3)
C38 N7 C44 106.4(3)
C37 N7 Cu2 104.5(3)
C38 N7 Cu2 107.4(3)
C44 N7 Cu2 118.2(2)
C39 N8 C43 117.9(4)
C39 N8 Cu2 112.0(3)
C43 N8 Cu2 129.9(3)
C48 N9 C46 106.2(3)
C48 N9 Cu2 124.6(3)
C46 N9 Cu2 129.2(3)
C48 N10 C47 107.3(3)
C48 N10 C49 124.3(3)
C47 N10 C49 128.4(3)
N1 C1 C2 122.1(4)
C3 C2 C1 119.7(4)
C2 C3 C4 119.0(4)
C3 C4 C5 118.7(4)
N1 C5 C4 122.1(4)
N1 C5 C6 116.1(3)
C4 C5 C6 121.8(4)
N2 C6 C5 109.4(3)
C8 C7 N2 110.6(3)
N3 C8 C9 122.4(4)
N3 C8 C7 114.8(3)
C9 C8 C7 122.7(4)
C10 C9 C8 118.5(5)
C9 C10 C11 119.8(4)
C10 C11 C12 118.2(5)
N3 C12 C11 122.7(5)
N2 C13 C14 113.0(3)
C15 C14 C13 112.1(3)
C16 C15 N4 109.5(3)
C16 C15 C14 130.1(3)
N4 C15 C14 120.4(3)
C15 C16 N5 106.7(3)
N4 C17 N5 111.0(3)
C19 C18 C23 123.9(3)
C19 C18 N5 118.4(3)
C23 C18 N5 117.7(3)
C20 C19 C18 119.9(3)
C19 C20 C21 116.7(3)
C19 C20 C24 120.0(3)
C21 C20 C24 123.3(3)
C20 C21 C22 124.2(4)
C21 C22 C23 117.8(3)
C21 C22 C28 121.3(3)
C23 C22 C28 120.8(3)
O1 C23 C18 121.5(3)
O1 C23 C22 122.6(3)
C18 C23 C22 115.9(3)
C25 C24 C26 108.9(4)
C25 C24 C20 112.4(3)
C26 C24 C20 108.7(4)
C25 C24 C27 108.6(4)
C26 C24 C27 108.7(4)
C20 C24 C27 109.5(3)
C30 C28 C22 109.3(4)
C30 C28 C29 107.9(4)
C22 C28 C29 111.8(4)
C30 C28 C31 111.0(4)
C22 C28 C31 109.5(4)
C29 C28 C31 107.2(4)
N6 C32 C33 121.9(4)
C34 C33 C32 119.2(4)
C33 C34 C35 119.4(4)
C36 C35 C34 119.0(4)
N6 C36 C35 122.6(4)
N6 C36 C37 114.6(3)
C35 C36 C37 122.8(4)
N7 C37 C36 109.1(3)
N7 C38 C39 111.2(3)
N8 C39 C40 122.4(4)
N8 C39 C38 115.4(4)
C40 C39 C38 122.0(4)
C41 C40 C39 118.8(5)
C40 C41 C42 119.4(4)
C43 C42 C41 118.2(5)
N8 C43 C42 123.2(5)
N7 C44 C45 113.7(3)
C46 C45 C44 113.3(3)
C47 C46 N9 108.5(4)
C47 C46 C45 130.3(4)
N9 C46 C45 121.2(3)
C46 C47 N10 107.1(3)
N9 C48 N10 110.9(3)
C50 C49 C54 123.5(3)
C50 C49 N10 118.0(3)
C54 C49 N10 118.5(3)
C51 C50 C49 120.3(4)
C50 C51 C52 116.6(3)
C50 C51 C55 122.6(4)
C52 C51 C55 120.7(3)
C53 C52 C51 124.6(4)
C52 C53 C54 118.2(3)
C52 C53 C59 121.6(3)
C54 C53 C59 120.2(3)
O2 C54 C49 121.3(3)
O2 C54 C53 122.2(3)
C49 C54 C53 116.5(3)
C57 C55 C58 108.9(4)
C57 C55 C56 107.8(4)
C58 C55 C56 109.9(4)
C57 C55 C51 112.2(3)
C58 C55 C51 108.4(3)
C56 C55 C51 109.7(3)
C62 C59 C53 110.7(4)
C62 C59 C61 111.1(3)
C53 C59 C61 109.0(3)
C62 C59 C60 107.1(4)
C53 C59 C60 112.0(3)
C61 C59 C60 106.9(4)
C63 B1 C81 102.9(3)
C63 B1 C75 112.0(3)
C81 B1 C75 113.5(3)
C63 B1 C69 114.3(3)
C81 B1 C69 113.1(3)
C75 B1 C69 101.5(3)
C68 C63 C64 113.0(4)
C68 C63 B1 129.0(3)
C64 C63 B1 117.8(3)
F1 C64 C65 116.4(4)
F1 C64 C63 119.0(4)
C65 C64 C63 124.6(4)
F2 C65 C64 121.1(4)
F2 C65 C66 119.5(4)
C64 C65 C66 119.3(4)
F3 C66 C67 120.5(4)
F3 C66 C65 120.1(4)
C67 C66 C65 119.4(4)
F4 C67 C66 120.1(4)
F4 C67 C68 120.4(4)
C66 C67 C68 119.5(4)
F5 C68 C63 120.8(3)
F5 C68 C67 115.2(4)
C63 C68 C67 124.1(4)
C74 C69 C70 113.3(3)
C74 C69 B1 127.3(3)
C70 C69 B1 118.9(3)
F6 C70 C71 116.2(3)
F6 C70 C69 119.2(3)
C71 C70 C69 124.6(3)
F7 C71 C70 121.5(4)
F7 C71 C72 119.7(3)
C70 C71 C72 118.9(4)
F8 C72 C73 120.5(4)
F8 C72 C71 119.9(4)
C73 C72 C71 119.6(4)
F9 C73 C72 119.5(4)
F9 C73 C74 121.3(4)
C72 C73 C74 119.2(4)
F10 C74 C69 121.3(3)
F10 C74 C73 114.3(3)
C69 C74 C73 124.4(4)
C80 C75 C76 112.5(4)
C80 C75 B1 118.9(3)
C76 C75 B1 128.4(4)
F11 C76 C77 114.9(3)
F11 C76 C75 120.8(4)
C77 C76 C75 124.3(4)
F12 C77 C78 119.3(4)
F12 C77 C76 120.7(4)
C78 C77 C76 120.0(4)
F13 C78 C77 121.0(4)
F13 C78 C79 120.2(4)
C77 C78 C79 118.8(4)
F14 C79 C80 121.3(4)
F14 C79 C78 120.0(4)
C80 C79 C78 118.7(4)
F15 C80 C79 115.5(4)
F15 C80 C75 118.8(4)
C79 C80 C75 125.7(4)
C82 C81 C86 113.2(3)
C82 C81 B1 127.7(3)
C86 C81 B1 118.8(3)
F16 C82 C81 121.2(3)
F16 C82 C83 115.0(4)
C81 C82 C83 123.8(4)
F17 C83 C84 119.6(4)
F17 C83 C82 120.1(4)
C84 C83 C82 120.3(4)
F18 C84 C83 121.3(4)
F18 C84 C85 120.0(4)
C83 C84 C85 118.7(4)
F19 C85 C86 121.9(4)
F19 C85 C84 119.2(4)
C86 C85 C84 118.9(4)
F20 C86 C85 115.8(4)
F20 C86 C81 119.1(3)
C85 C86 C81 125.0(4)
C99 B2 C93 112.9(3)
C99 B2 C105 102.5(3)
C93 B2 C105 114.1(3)
C99 B2 C87 115.0(3)
C93 B2 C87 101.1(3)
C105 B2 C87 111.7(3)
C88 C87 C92 113.1(4)
C88 C87 B2 119.2(3)
C92 C87 B2 127.4(4)
F21 C88 C87 119.2(3)
F21 C88 C89 115.4(4)
C87 C88 C89 125.4(4)
F22 C89 C90 120.6(4)
F22 C89 C88 121.2(4)
C90 C89 C88 118.3(4)
F23 C90 C91 120.9(4)
F23 C90 C89 119.5(4)
C91 C90 C89 119.6(4)
F24 C91 C90 120.2(4)
F24 C91 C92 119.6(4)
C90 C91 C92 120.2(4)
F25 C92 C91 115.4(4)
F25 C92 C87 121.2(4)
C91 C92 C87 123.4(4)
C94 C93 C98 113.1(4)
C94 C93 B2 128.2(3)
C98 C93 B2 118.6(3)
F26 C94 C95 115.3(4)
F26 C94 C93 121.3(3)
C95 C94 C93 123.4(4)
F27 C95 C96 119.4(4)
F27 C95 C94 119.9(4)
C96 C95 C94 120.7(4)
F28 C96 C95 120.0(4)
F28 C96 C97 121.3(4)
C95 C96 C97 118.7(4)
F29 C97 C98 120.9(4)
F29 C97 C96 120.1(4)
C98 C97 C96 119.0(4)
F30 C98 C97 116.3(4)
F30 C98 C93 118.5(4)
C97 C98 C93 125.1(4)
C104 C99 C100 113.0(4)
C104 C99 B2 120.3(4)
C100 C99 B2 126.5(4)
F31 C100 C101 114.6(4)
F31 C100 C99 121.0(4)
C101 C100 C99 124.3(5)
F32 C101 C102 121.0(5)
F32 C101 C100 120.4(5)
C102 C101 C100 118.6(5)
F33 C102 C103 119.6(5)
F33 C102 C101 119.8(5)
C103 C102 C101 120.5(5)
F34 C103 C102 120.2(5)
F34 C103 C104 121.4(5)
C102 C103 C104 118.4(5)
F35 C104 C103 115.7(4)
F35 C104 C99 119.2(4)
C103 C104 C99 125.1(5)
C110 C105 C106 112.5(4)
C110 C105 B2 127.4(4)
C106 C105 B2 119.6(3)
F36 C106 C107 116.3(3)
F36 C106 C105 119.1(3)
C107 C106 C105 124.6(4)
F37 C107 C106 120.5(4)
F37 C107 C108 120.1(4)
C106 C107 C108 119.4(4)
F38 C108 C109 121.4(4)
F38 C108 C107 120.1(4)
C109 C108 C107 118.5(4)
F39 C109 C108 119.5(4)
F39 C109 C110 120.1(4)
C108 C109 C110 120.4(4)
F40 C110 C109 114.8(3)
F40 C110 C105 120.8(4)
C109 C110 C105 124.5(4)

loop_
_geom_bond_atom_site_label_1
_geom_bond_atom_site_label_2
_geom_bond_distance
Cu1 O2 1.916(2)
Cu1 N4 1.997(3)
Cu1 N1 2.064(3)
Cu1 N2 2.109(3)
Cu1 N3 2.227(3)
Cu2 O1 1.925(3)
Cu2 N9 1.988(3)
Cu2 N6 2.051(3)
Cu2 N7 2.102(4)
Cu2 N8 2.226(3)
O1 C23 1.340(4)
O2 C54 1.334(4)
N1 C5 1.334(5)
N1 C1 1.344(5)
N2 C6 1.478(5)
N2 C13 1.485(5)
N2 C7 1.501(5)
N3 C12 1.333(6)
N3 C8 1.349(5)
N4 C17 1.323(5)
N4 C15 1.383(5)
N5 C17 1.347(5)
N5 C16 1.378(5)
N5 C18 1.435(5)
N6 C36 1.348(5)
N6 C32 1.357(5)
N7 C37 1.480(5)
N7 C38 1.489(5)
N7 C44 1.507(5)
N8 C39 1.337(6)
N8 C43 1.344(5)
N9 C48 1.319(5)
N9 C46 1.391(5)
N10 C48 1.347(5)
N10 C47 1.369(5)
N10 C49 1.445(5)
C1 C2 1.373(6)
C2 C3 1.368(7)
C3 C4 1.379(6)
C4 C5 1.393(5)
C5 C6 1.500(5)
C7 C8 1.488(6)
C8 C9 1.378(6)
C9 C10 1.377(7)
C10 C11 1.379(7)
C11 C12 1.387(6)
C13 C14 1.532(5)
C14 C15 1.501(5)
C15 C16 1.342(5)
C18 C19 1.389(5)
C18 C23 1.401(5)
C19 C20 1.387(5)
C20 C21 1.395(5)
C20 C24 1.539(5)
C21 C22 1.411(5)
C22 C23 1.426(5)
C22 C28 1.532(5)
C24 C25 1.523(6)
C24 C26 1.532(6)
C24 C27 1.541(6)
C28 C30 1.526(7)
C28 C29 1.540(6)
C28 C31 1.540(6)
C32 C33 1.390(6)
C33 C34 1.364(7)
C34 C35 1.388(7)
C35 C36 1.372(5)
C36 C37 1.507(6)
C38 C39 1.491(6)
C39 C40 1.397(6)
C40 C41 1.375(7)
C41 C42 1.387(8)
C42 C43 1.383(6)
C44 C45 1.516(6)
C45 C46 1.487(5)
C46 C47 1.352(5)
C49 C50 1.393(5)
C49 C54 1.400(5)
C50 C51 1.379(5)
C51 C52 1.401(5)
C51 C55 1.541(5)
C52 C53 1.390(5)
C53 C54 1.425(5)
C53 C59 1.533(5)
C55 C57 1.520(6)
C55 C58 1.531(6)
C55 C56 1.532(6)
C59 C62 1.530(6)
C59 C61 1.536(6)
C59 C60 1.539(6)
B1 C63 1.646(5)
B1 C81 1.654(5)
B1 C75 1.657(6)
B1 C69 1.658(5)
C63 C68 1.385(5)
C63 C64 1.399(5)
C64 F1 1.351(5)
C64 C65 1.370(6)
C65 F2 1.343(5)
C65 C66 1.370(6)
C66 F3 1.346(5)
C66 C67 1.366(6)
C67 F4 1.348(5)
C67 C68 1.385(6)
C68 F5 1.357(4)
C69 C74 1.378(5)
C69 C70 1.394(5)
C70 F6 1.353(4)
C70 C71 1.371(5)
C71 F7 1.347(4)
C71 C72 1.376(6)
C72 F8 1.349(4)
C72 C73 1.370(6)
C73 F9 1.340(4)
C73 C74 1.380(6)
C74 F10 1.363(4)
C75 C80 1.383(6)
C75 C76 1.390(5)
C76 F11 1.354(4)
C76 C77 1.375(6)
C77 F12 1.343(4)
C77 C78 1.367(6)
C78 F13 1.344(5)
C78 C79 1.381(6)
C79 F14 1.348(5)
C79 C80 1.371(6)
C80 F15 1.360(4)
C81 C82 1.381(6)
C81 C86 1.394(5)
C82 F16 1.350(5)
C82 C83 1.386(6)
C83 F17 1.351(5)
C83 C84 1.361(6)
C84 F18 1.345(5)
C84 C85 1.391(7)
C85 F19 1.342(5)
C85 C86 1.366(5)
C86 F20 1.359(5)
B2 C99 1.643(6)
B2 C93 1.651(6)
B2 C105 1.653(6)
B2 C87 1.664(6)
C87 C88 1.383(6)
C87 C92 1.394(5)
C88 F21 1.359(4)
C88 C89 1.386(6)
C89 F22 1.335(5)
C89 C90 1.375(6)
C90 F23 1.347(5)
C90 C91 1.360(6)
C91 F24 1.342(4)
C91 C92 1.388(6)
C92 F25 1.351(5)
C93 C94 1.380(5)
C93 C98 1.396(5)
C94 F26 1.349(4)
C94 C95 1.379(6)
C95 F27 1.351(5)
C95 C96 1.366(6)
C96 F28 1.345(5)
C96 C97 1.369(6)
C97 F29 1.347(5)
C97 C98 1.368(6)
C98 F30 1.363(5)
C99 C104 1.384(6)
C99 C100 1.388(6)
C100 F31 1.359(5)
C100 C101 1.384(6)
C101 F32 1.343(6)
C101 C102 1.368(8)
C102 F33 1.355(6)
C102 C103 1.363(8)
C103 F34 1.345(6)
C103 C104 1.379(6)
C104 F35 1.354(5)
C105 C110 1.383(5)
C105 C106 1.399(5)
C106 F36 1.353(4)
C106 C107 1.375(5)
C107 F37 1.346(5)
C107 C108 1.380(6)
C108 F38 1.343(5)
C108 C109 1.357(6)
C109 F39 1.356(5)
C109 C110 1.380(6)
C110 F40 1.354(4)
